data_7119969
loop_
_publ_author_name
'Kehr, Gerald'
'Wang, Long'
'Daniliuc, Constantin Gabriel'
'Erker, Gerhard'
'Zhang, Senwang'
'Hasegawa, Yasuharu'

_publ_section_title
;
 Cooperative Carbon Monoxide to Formyl Reduction at a Trifunctional PBB
 Frustrated Lewis Pair
;
_journal_name_full 'Chem. Commun.'
_journal_paper_doi 10.1039/C7CC02214J
_journal_year 2017
_chemical_formula_sum 'C40 H38 B2 F15 P'
_chemical_formula_weight 856.29
_space_group_crystal_system monoclinic
_space_group_IT_number 11
_space_group_name_Hall '-P 2yb'
_space_group_name_H-M_alt 'P 1 21/m 1'
_symmetry_space_group_name_Hall '-P 2yb'
_symmetry_space_group_name_H-M 'P 1 21/m 1'
_atom_sites_solution_hydrogens mixed
_audit_update_record
;
2017-03-14 deposited with the CCDC.
2017-04-12 downloaded from the CCDC.
;
_cell_angle_alpha 90
_cell_angle_beta 91.388(2)
_cell_angle_gamma 90
_cell_formula_units_Z 4
_cell_length_a 13.6249(7)
_cell_length_b 17.6508(8)
_cell_length_c 15.8725(8)
_cell_measurement_reflns_used 9065
_cell_measurement_temperature 101.(2)
_cell_measurement_theta_max 27.0964
_cell_measurement_theta_min 2.2631
_cell_volume 3816.1(3)
_computing_cell_refinement 'SAINT V8.34A (Bruker AXS Inc., 2013)'
_computing_data_collection
;
APEX2 v.2014.1-1 (Bruker AXS Inc., 2014)

;
_computing_data_reduction 'SAINT V8.34A (Bruker AXS Inc., 2013)'
_computing_molecular_graphics 'XP (Sheldrick, 2014)'
_computing_publication_material 'SHELXL-2014 (Sheldrick, 2014)'
_computing_structure_refinement 'SHELXL-2014 (Sheldrick, 2014)'
_computing_structure_solution 'SHELXL-2014 (Sheldrick, 2014)'
_diffrn_ambient_temperature 101.(2)
_diffrn_detector_area_resol_mean 10.4167
_diffrn_measured_fraction_theta_full 0.998
_diffrn_measured_fraction_theta_max 0.998
_diffrn_measurement_device_type 'Bruker D8 Venture PHOTON 100 CMOS'
_diffrn_measurement_method 'omega and phi scans'
_diffrn_radiation_monochromator 'MX mirror'
_diffrn_radiation_type 'Mo K\a'
_diffrn_radiation_wavelength 0.71073
_diffrn_reflns_av_R_equivalents 0.0742
_diffrn_reflns_av_unetI/netI 0.0330
_diffrn_reflns_limit_h_max 16
_diffrn_reflns_limit_h_min -16
_diffrn_reflns_limit_k_max 21
_diffrn_reflns_limit_k_min -21
_diffrn_reflns_limit_l_max 19
_diffrn_reflns_limit_l_min -19
_diffrn_reflns_number 76841
_diffrn_reflns_theta_full 25.35
_diffrn_reflns_theta_max 25.35
_diffrn_reflns_theta_min 2.30
_diffrn_source 'Mo ImS'
_diffrn_source_type 'micro focus tube'
_exptl_absorpt_coefficient_mu 0.176
_exptl_absorpt_correction_T_max 0.99
_exptl_absorpt_correction_T_min 0.94
_exptl_absorpt_correction_type multi-scan
_exptl_absorpt_process_details
;
Bruker AXS (2014). SADABS, Version 2014/2, Bruker AXS Inc., Madison, Wisconsin,
USA.
;
_exptl_crystal_colour colourless
_exptl_crystal_density_diffrn 1.490
_exptl_crystal_density_method 'not measured'
_exptl_crystal_description prism
_exptl_crystal_F_000 1752
_exptl_crystal_size_max 0.134
_exptl_crystal_size_mid 0.103
_exptl_crystal_size_min 0.059
_refine_diff_density_max 0.334
_refine_diff_density_min -0.363
_refine_ls_extinction_method none
_refine_ls_goodness_of_fit_ref 1.066
_refine_ls_hydrogen_treatment mixed
_refine_ls_matrix_type full
_refine_ls_number_parameters 581
_refine_ls_number_reflns 7223
_refine_ls_number_restraints 0
_refine_ls_restrained_S_all 1.066
_refine_ls_R_factor_all 0.0642
_refine_ls_R_factor_gt 0.0456
_refine_ls_shift/su_max 0.001
_refine_ls_shift/su_mean 0.000
_refine_ls_structure_factor_coef Fsqd
_refine_ls_weighting_details 'w=1/[\s^2^(Fo^2^)+(0.0377P)^2^+3.5961P] where P=(Fo^2^+2Fc^2^)/3'
_refine_ls_weighting_scheme calc
_refine_ls_wR_factor_gt 0.0944
_refine_ls_wR_factor_ref 0.1010
_reflns_number_gt 5724
_reflns_number_total 7223
_reflns_threshold_expression 'I > 2\s(I)'
_cod_data_source_file c7cc02214j2.cif
_cod_data_source_block erk8345
_cod_database_code 7119969

loop_
_space_group_symop_operation_xyz
'x, y, z'
'-x, y+1/2, -z'
'-x, -y, -z'
'x, -y-1/2, z'

loop_
_atom_site_type_symbol
_atom_site_label
_atom_site_fract_x
_atom_site_fract_y
_atom_site_fract_z
_atom_site_U_iso_or_equiv
_atom_site_adp_type
_atom_site_calc_flag
_atom_site_refinement_flags_adp
_atom_site_refinement_flags_occupancy
_atom_site_refinement_flags_posn
_atom_site_occupancy
P P1A 0.74776(5) 0.25 0.35296(5) 0.01295(17) Uani d T P S 1
B B1A 0.8897(2) 0.25 0.3929(2) 0.0156(7) Uani d T P S 1
B B2A 0.5517(3) 0.25 0.2385(2) 0.0170(8) Uani d T P S 1
H H2A 0.881(2) 0.25 0.4603(19) 0.012(8) Uiso d . P S 1
C C1A 0.71517(15) 0.32633(13) 0.27896(13) 0.0168(5) Uani d . . . 1
H H101 0.7313 0.3755 0.3059 0.02 Uiso calc U . R 1
H H102 0.7563 0.3214 0.2287 0.02 Uiso calc U . R 1
C C2A 0.60605(15) 0.32755(13) 0.24986(14) 0.0178(5) Uani d . . . 1
H H201 0.6016 0.3548 0.1954 0.021 Uiso calc U . R 1
H H202 0.5695 0.3579 0.2911 0.021 Uiso calc U . R 1
C C11A 0.6490(2) 0.25 0.43208(18) 0.0129(6) Uani d T P S 1
C C12A 0.60036(15) 0.18099(12) 0.45235(13) 0.0157(5) Uani d . . . 1
C C13A 0.49943(15) 0.18338(12) 0.46620(13) 0.0167(5) Uani d . . . 1
H H13A 0.4659 0.137 0.4749 0.02 Uiso calc U . R 1
C C14A 0.4460(2) 0.25 0.46780(19) 0.0167(7) Uani d T P S 1
C C15A 0.65103(16) 0.10502(12) 0.47632(14) 0.0177(5) Uani d . . . 1
C C16A 0.76318(16) 0.10791(13) 0.47650(15) 0.0225(5) Uani d . . . 1
H H16A 0.7855 0.1113 0.4184 0.034 Uiso calc U . R 1
H H16B 0.7898 0.0619 0.5029 0.034 Uiso calc U . R 1
H H16C 0.7861 0.1524 0.5083 0.034 Uiso calc U . R 1
C C17A 0.62551(18) 0.09031(14) 0.56921(15) 0.0258(6) Uani d . . . 1
H H17A 0.6477 0.1332 0.6039 0.039 Uiso calc U . R 1
H H17B 0.6583 0.044 0.5889 0.039 Uiso calc U . R 1
H H17C 0.5543 0.0844 0.5737 0.039 Uiso calc U . R 1
C C18A 0.61382(17) 0.03813(13) 0.42276(16) 0.0250(5) Uani d . . . 1
H H18A 0.542 0.0365 0.4235 0.037 Uiso calc U . R 1
H H18B 0.6406 -0.0092 0.4459 0.037 Uiso calc U . R 1
H H18C 0.6352 0.0444 0.3647 0.037 Uiso calc U . R 1
C C19A 0.3355(2) 0.25 0.4858(2) 0.0193(7) Uani d T P S 1
C C20A 0.3263(4) 0.25 0.5803(3) 0.0582(16) Uani d T P S 1
H H20A 0.257(4) 0.25 0.595(3) 0.064(15) Uiso d . P S 1
H H20B 0.360(3) 0.210(2) 0.605(2) 0.082(13) Uiso d . . . 1
C C21A 0.28468(19) 0.18036(18) 0.4492(2) 0.0492(9) Uani d . . . 1
H H21A 0.3108 0.1349 0.4771 0.074 Uiso calc U . R 1
H H21B 0.2965 0.1774 0.3887 0.074 Uiso calc U . R 1
H H21C 0.2139 0.1839 0.4584 0.074 Uiso calc U . R 1
C C31A 0.95143(15) 0.32585(13) 0.37026(14) 0.0167(5) Uani d . . . 1
C C32A 0.99999(16) 0.36478(13) 0.43543(15) 0.0209(5) Uani d . . . 1
C C33A 1.05819(18) 0.42721(14) 0.42442(16) 0.0281(6) Uani d . . . 1
C C34A 1.07311(17) 0.45447(14) 0.34480(18) 0.0297(6) Uani d . . . 1
C C35A 1.02831(16) 0.41836(14) 0.27738(16) 0.0264(6) Uani d . . . 1
C C36A 0.96931(15) 0.35626(14) 0.29137(14) 0.0204(5) Uani d . . . 1
C C41A 0.4363(2) 0.25 0.22110(19) 0.0180(7) Uani d T P S 1
C C42A 0.37993(16) 0.31618(13) 0.21513(14) 0.0204(5) Uani d . . . 1
C C43A 0.27874(16) 0.31728(14) 0.20687(14) 0.0227(5) Uani d . . . 1
C C44A 0.2280(2) 0.25 0.2033(2) 0.0223(8) Uani d T P S 1
F F32A 0.99203(10) 0.34186(8) 0.51598(8) 0.0292(3) Uani d . . . 1
F F33A 1.10156(12) 0.46146(9) 0.49105(10) 0.0457(4) Uani d . . . 1
F F34A 1.13022(12) 0.51498(9) 0.33241(12) 0.0499(5) Uani d . . . 1
F F35A 1.04201(10) 0.44361(9) 0.19854(9) 0.0385(4) Uani d . . . 1
F F36A 0.92790(9) 0.32401(9) 0.22151(8) 0.0286(3) Uani d . . . 1
F F42A 0.42280(9) 0.38460(8) 0.21818(9) 0.0304(3) Uani d . . . 1
F F43A 0.23010(10) 0.38310(8) 0.20337(10) 0.0343(4) Uani d . . . 1
F F44A 0.12962(13) 0.25 0.19601(12) 0.0307(5) Uani d T P S 1
P P1B 0.70485(5) 0.75 0.09996(5) 0.01089(17) Uani d T P S 1
B B1B 0.5625(2) 0.75 0.1335(2) 0.0125(7) Uani d T P S 1
B B2B 0.9016(3) 0.75 -0.0067(2) 0.0167(8) Uani d T P S 1
H H2B 0.577(2) 0.75 0.203(2) 0.014(8) Uiso d . P S 1
C C1B 0.73771(15) 0.67388(12) 0.02749(13) 0.0146(4) Uani d . . . 1
H H111 0.7213 0.6247 0.0537 0.018 Uiso calc U . R 1
H H112 0.6969 0.6789 -0.0247 0.018 Uiso calc U . R 1
C C2B 0.84684(15) 0.67248(12) 0.00330(14) 0.0163(5) Uani d . . . 1
H H211 0.8515 0.6447 -0.0506 0.02 Uiso calc U . R 1
H H212 0.8832 0.6425 0.0466 0.02 Uiso calc U . R 1
C C11B 0.8035(2) 0.75 0.18264(18) 0.0124(6) Uani d T P S 1
C C12B 0.85285(15) 0.81922(12) 0.20426(13) 0.0140(4) Uani d . . . 1
C C13B 0.95416(15) 0.81660(12) 0.22016(13) 0.0154(5) Uani d . . . 1
H H13B 0.9879 0.863 0.23 0.018 Uiso calc U . R 1
C C14B 1.0081(2) 0.75 0.22239(18) 0.0153(6) Uani d T P S 1
C C15B 0.80365(16) 0.89690(12) 0.22356(14) 0.0182(5) Uani d . . . 1
C C16B 0.69143(16) 0.89441(13) 0.22365(15) 0.0202(5) Uani d . . . 1
H H16D 0.6663 0.942 0.2465 0.03 Uiso calc U . R 1
H H16E 0.67 0.8521 0.2587 0.03 Uiso calc U . R 1
H H16F 0.666 0.8876 0.1659 0.03 Uiso calc U . R 1
C C17B 0.83746(17) 0.96166(13) 0.16637(16) 0.0243(5) Uani d . . . 1
H H17D 0.8079 0.9553 0.1099 0.036 Uiso calc U . R 1
H H17E 0.9092 0.9606 0.1628 0.036 Uiso calc U . R 1
H H17F 0.8168 1.0103 0.1899 0.036 Uiso calc U . R 1
C C18B 0.83631(17) 0.91674(14) 0.31559(15) 0.0255(6) Uani d . . . 1
H H18D 0.8037 0.9635 0.333 0.038 Uiso calc U . R 1
H H18E 0.9076 0.924 0.3184 0.038 Uiso calc U . R 1
H H18F 0.8182 0.8753 0.3532 0.038 Uiso calc U . R 1
C C19B 1.1198(2) 0.75 0.23758(19) 0.0171(7) Uani d T P S 1
C C21B 1.16687(19) 0.81945(17) 0.1990(2) 0.0530(9) Uani d . . . 1
H H21D 1.1427 0.8652 0.2268 0.08 Uiso calc U . R 1
H H21E 1.1499 0.8216 0.1387 0.08 Uiso calc U . R 1
H H21F 1.2383 0.8164 0.2067 0.08 Uiso calc U . R 1
C C20B 1.1410(3) 0.75 0.3311(3) 0.070(2) Uani d T P S 1
H H20C 1.215(4) 0.75 0.346(3) 0.069(15) Uiso d . P S 1
H H20D 1.111(3) 0.7884(19) 0.357(2) 0.066(12) Uiso d . . . 1
C C31B 0.50034(14) 0.67362(12) 0.10863(13) 0.0134(4) Uani d . . . 1
C C32B 0.45103(15) 0.63496(12) 0.17157(13) 0.0161(5) Uani d . . . 1
C C33B 0.39290(16) 0.57210(13) 0.15794(14) 0.0193(5) Uani d . . . 1
C C34B 0.38061(16) 0.54403(12) 0.07755(15) 0.0200(5) Uani d . . . 1
C C35B 0.42701(15) 0.57994(13) 0.01244(14) 0.0175(5) Uani d . . . 1
C C36B 0.48393(14) 0.64288(12) 0.02894(13) 0.0147(5) Uani d . . . 1
C C41B 1.0161(2) 0.75 -0.02446(19) 0.0179(7) Uani d T P S 1
C C42B 1.07172(16) 0.81609(14) -0.03235(15) 0.0232(5) Uani d . . . 1
C C43B 1.17130(17) 0.81703(15) -0.04606(15) 0.0269(6) Uani d . . . 1
C C44B 1.2218(2) 0.75 -0.0528(2) 0.0236(8) Uani d T P S 1
F F32B 0.45866(9) 0.65889(7) 0.25245(8) 0.0234(3) Uani d . . . 1
F F33B 0.34695(10) 0.53895(8) 0.22205(8) 0.0286(3) Uani d . . . 1
F F34B 0.32447(10) 0.48297(8) 0.06228(9) 0.0310(3) Uani d . . . 1
F F35B 0.41560(9) 0.55287(7) -0.06673(8) 0.0229(3) Uani d . . . 1
F F36B 0.52518(9) 0.67530(7) -0.03933(7) 0.0193(3) Uani d . . . 1
F F42B 1.02976(10) 0.88448(8) -0.02647(11) 0.0397(4) Uani d . . . 1
F F43B 1.21954(10) 0.88275(9) -0.05353(11) 0.0453(4) Uani d . . . 1
F F44B 1.31823(13) 0.75 -0.06627(13) 0.0335(5) Uani d T P S 1

loop_
_atom_site_aniso_label
_atom_site_aniso_U_11
_atom_site_aniso_U_22
_atom_site_aniso_U_33
_atom_site_aniso_U_12
_atom_site_aniso_U_13
_atom_site_aniso_U_23
P1A 0.0092(4) 0.0168(4) 0.0128(4) 0 -0.0002(3) 0
B1A 0.0109(17) 0.0216(19) 0.0142(18) 0 -0.0001(14) 0
B2A 0.0141(18) 0.029(2) 0.0075(17) 0 0.0011(13) 0
C1A 0.0122(11) 0.0236(12) 0.0146(11) -0.0022(9) 0.0001(8) 0.0035(9)
C2A 0.0118(11) 0.0248(12) 0.0170(11) 0.0016(9) 0.0005(9) 0.0049(10)
C11A 0.0096(14) 0.0157(15) 0.0135(15) 0 -0.0001(12) 0
C12A 0.0160(11) 0.0176(12) 0.0135(11) -0.0009(9) 0.0025(9) -0.0008(9)
C13A 0.0155(11) 0.0159(11) 0.0190(11) -0.0037(9) 0.0037(9) -0.0001(9)
C14A 0.0140(16) 0.0230(17) 0.0133(16) 0 0.0040(12) 0
C15A 0.0153(11) 0.0157(11) 0.0221(12) 0.0003(9) 0.0024(9) 0.0029(9)
C16A 0.0182(12) 0.0218(13) 0.0275(13) 0.0033(10) 0.0016(10) 0.0078(10)
C17A 0.0231(13) 0.0260(13) 0.0285(14) -0.0008(10) 0.0037(10) 0.0091(11)
C18A 0.0197(12) 0.0160(12) 0.0395(15) 0.0019(10) 0.0057(11) 0.0007(11)
C19A 0.0126(16) 0.0256(18) 0.0197(17) 0 0.0036(13) 0
C20A 0.024(2) 0.123(5) 0.028(2) 0 0.0124(19) 0
C21A 0.0161(14) 0.0491(19) 0.083(2) -0.0082(13) 0.0070(14) -0.0256(17)
C31A 0.0091(10) 0.0204(12) 0.0206(12) 0.0039(9) 0.0022(9) 0.0013(9)
C32A 0.0135(11) 0.0231(13) 0.0260(13) -0.0011(10) 0.0007(9) 0.0002(10)
C33A 0.0213(13) 0.0271(14) 0.0357(15) -0.0022(11) -0.0041(11) -0.0065(12)
C34A 0.0172(12) 0.0211(13) 0.0508(17) -0.0033(10) 0.0009(12) 0.0079(12)
C35A 0.0145(12) 0.0316(14) 0.0335(14) 0.0076(10) 0.0066(10) 0.0175(12)
C36A 0.0093(11) 0.0296(13) 0.0221(12) 0.0030(9) -0.0004(9) 0.0017(10)
C41A 0.0143(16) 0.0270(18) 0.0127(16) 0 0.0000(12) 0
C42A 0.0164(12) 0.0251(13) 0.0196(12) -0.0014(10) -0.0017(9) -0.0018(10)
C43A 0.0150(12) 0.0334(14) 0.0197(12) 0.0067(10) -0.0008(9) -0.0025(10)
C44A 0.0106(16) 0.043(2) 0.0131(16) 0 0.0016(12) 0
F32A 0.0302(8) 0.0387(9) 0.0185(7) -0.0109(7) -0.0040(6) -0.0026(6)
F33A 0.0440(10) 0.0401(10) 0.0526(10) -0.0201(8) -0.0070(8) -0.0111(8)
F34A 0.0412(10) 0.0326(9) 0.0761(13) -0.0168(8) 0.0047(9) 0.0161(9)
F35A 0.0220(8) 0.0509(10) 0.0429(9) 0.0071(7) 0.0085(7) 0.0295(8)
F36A 0.0186(7) 0.0501(9) 0.0172(7) -0.0030(6) 0.0007(5) 0.0053(6)
F42A 0.0174(7) 0.0240(8) 0.0496(9) 0.0029(6) -0.0054(6) -0.0028(7)
F43A 0.0165(7) 0.0366(9) 0.0496(10) 0.0099(6) -0.0045(6) -0.0060(7)
F44A 0.0099(9) 0.0494(13) 0.0328(12) 0 -0.0009(8) 0
P1B 0.0090(4) 0.0124(4) 0.0112(4) 0 0.0001(3) 0
B1B 0.0091(16) 0.0163(18) 0.0123(17) 0 0.0012(13) 0
B2B 0.0144(18) 0.027(2) 0.0088(17) 0 -0.0036(13) 0
C1B 0.0125(10) 0.0170(11) 0.0143(11) 0.0001(9) -0.0002(8) -0.0039(9)
C2B 0.0128(11) 0.0215(12) 0.0146(11) 0.0021(9) 0.0015(8) -0.0049(9)
C11B 0.0098(14) 0.0165(16) 0.0111(15) 0 0.0017(11) 0
C12B 0.0141(11) 0.0166(11) 0.0113(10) 0.0000(9) 0.0015(8) -0.0004(9)
C13B 0.0146(11) 0.0161(11) 0.0153(11) -0.0028(9) -0.0014(9) -0.0015(9)
C14B 0.0124(15) 0.0243(17) 0.0094(15) 0 0.0000(12) 0
C15B 0.0167(11) 0.0152(11) 0.0227(12) 0.0002(9) -0.0006(9) -0.0081(9)
C16B 0.0158(11) 0.0197(12) 0.0251(13) 0.0023(9) 0.0007(9) -0.0081(10)
C17B 0.0189(12) 0.0135(12) 0.0403(15) -0.0010(9) -0.0017(11) -0.0034(11)
C18B 0.0190(12) 0.0281(14) 0.0293(13) 0.0011(10) -0.0018(10) -0.0160(11)
C19B 0.0109(15) 0.0239(17) 0.0164(16) 0 -0.0008(12) 0
C21B 0.0146(13) 0.0439(18) 0.101(3) -0.0044(13) 0.0027(15) 0.0276(18)
C20B 0.015(2) 0.175(7) 0.019(2) 0 -0.0048(18) 0
C31B 0.0082(10) 0.0149(11) 0.0173(11) 0.0022(8) 0.0000(8) 0.0005(9)
C32B 0.0147(11) 0.0186(12) 0.0151(11) 0.0025(9) 0.0008(9) -0.0017(9)
C33B 0.0174(11) 0.0162(11) 0.0244(12) 0.0005(9) 0.0057(9) 0.0035(10)
C34B 0.0173(12) 0.0116(11) 0.0309(13) -0.0002(9) -0.0021(10) -0.0026(10)
C35B 0.0137(11) 0.0192(12) 0.0195(12) 0.0051(9) -0.0021(9) -0.0043(9)
C36B 0.0081(10) 0.0188(11) 0.0173(11) 0.0020(9) 0.0013(8) 0.0028(9)
C41B 0.0154(16) 0.0283(18) 0.0100(15) 0 0.0013(12) 0
C42B 0.0163(12) 0.0308(14) 0.0226(12) 0.0026(10) 0.0018(9) 0.0057(10)
C43B 0.0156(12) 0.0402(15) 0.0249(13) -0.0072(11) 0.0012(10) 0.0092(11)
C44B 0.0102(16) 0.048(2) 0.0130(16) 0 0.0035(13) 0
F32B 0.0290(7) 0.0249(7) 0.0167(7) -0.0077(6) 0.0066(5) -0.0011(6)
F33B 0.0344(8) 0.0235(8) 0.0283(8) -0.0110(6) 0.0100(6) 0.0035(6)
F34B 0.0357(8) 0.0190(7) 0.0381(8) -0.0125(6) 0.0002(7) -0.0049(6)
F35B 0.0244(7) 0.0236(7) 0.0204(7) 0.0002(6) -0.0042(5) -0.0080(6)
F36B 0.0181(7) 0.0269(7) 0.0129(6) -0.0033(5) 0.0009(5) 0.0004(5)
F42B 0.0175(7) 0.0275(8) 0.0742(12) -0.0015(6) 0.0070(7) 0.0123(8)
F43B 0.0177(8) 0.0437(10) 0.0747(12) -0.0091(7) 0.0042(7) 0.0203(9)
F44B 0.0097(9) 0.0596(15) 0.0315(12) 0 0.0040(8) 0

loop_
_atom_type_symbol
_atom_type_description
_atom_type_scat_dispersion_real
_atom_type_scat_dispersion_imag
_atom_type_scat_source
C C 0.0033 0.0016 'International Tables Vol C Tables 4.2.6.8 and 6.1.1.4'
H H 0.0000 0.0000 'International Tables Vol C Tables 4.2.6.8 and 6.1.1.4'
B B 0.0013 0.0007 'International Tables Vol C Tables 4.2.6.8 and 6.1.1.4'
F F 0.0171 0.0103 'International Tables Vol C Tables 4.2.6.8 and 6.1.1.4'
P P 0.1023 0.0942 'International Tables Vol C Tables 4.2.6.8 and 6.1.1.4'

loop_
_geom_angle_atom_site_label_1
_geom_angle_atom_site_label_2
_geom_angle_atom_site_label_3
_geom_angle_site_symmetry_1
_geom_angle_site_symmetry_3
_geom_angle
C1A P1A C1A 4_565 . 94.49(15)
C1A P1A C11A 4_565 . 105.30(9)
C1A P1A C11A . . 105.30(9)
C1A P1A B1A 4_565 . 114.57(9)
C1A P1A B1A . . 114.57(9)
C11A P1A B1A . . 119.36(14)
C31A B1A C31A 4_565 . 110.9(2)
C31A B1A P1A 4_565 . 115.29(15)
C31A B1A P1A . . 115.29(15)
C31A B1A H2A 4_565 . 106.9(8)
C31A B1A H2A . . 106.9(8)
P1A B1A H2A . . 100.4(16)
C2A B2A C2A . 4_565 122.0(3)
C2A B2A C41A . . 118.92(14)
C2A B2A C41A 4_565 . 118.91(14)
C2A C1A P1A . . 114.68(15)
C2A C1A H101 . . 108.6
P1A C1A H101 . . 108.6
C2A C1A H102 . . 108.6
P1A C1A H102 . . 108.6
H101 C1A H102 . . 107.6
C1A C2A B2A . . 118.1(2)
C1A C2A H201 . . 107.8
B2A C2A H201 . . 107.8
C1A C2A H202 . . 107.8
B2A C2A H202 . . 107.8
H201 C2A H202 . . 107.1
C12A C11A C12A . 4_565 117.2(3)
C12A C11A P1A . . 119.92(13)
C12A C11A P1A 4_565 . 119.92(13)
C13A C12A C11A . . 118.2(2)
C13A C12A C15A . . 114.89(18)
C11A C12A C15A . . 125.93(19)
C14A C13A C12A . . 123.3(2)
C14A C13A H13A . . 118.4
C12A C13A H13A . . 118.4
C13A C14A C13A 4_565 . 116.4(3)
C13A C14A C19A 4_565 . 121.39(14)
C13A C14A C19A . . 121.39(14)
C16A C15A C18A . . 110.10(18)
C16A C15A C17A . . 104.58(18)
C18A C15A C17A . . 108.70(19)
C16A C15A C12A . . 114.23(18)
C18A C15A C12A . . 112.97(18)
C17A C15A C12A . . 105.67(17)
C15A C16A H16A . . 109.5
C15A C16A H16B . . 109.5
H16A C16A H16B . . 109.5
C15A C16A H16C . . 109.5
H16A C16A H16C . . 109.5
H16B C16A H16C . . 109.5
C15A C17A H17A . . 109.5
C15A C17A H17B . . 109.5
H17A C17A H17B . . 109.5
C15A C17A H17C . . 109.5
H17A C17A H17C . . 109.5
H17B C17A H17C . . 109.5
C15A C18A H18A . . 109.5
C15A C18A H18B . . 109.5
H18A C18A H18B . . 109.5
C15A C18A H18C . . 109.5
H18A C18A H18C . . 109.5
H18B C18A H18C . . 109.5
C20A C19A C21A . . 109.4(2)
C20A C19A C21A . 4_565 109.4(2)
C21A C19A C21A . 4_565 108.1(3)
C20A C19A C14A . . 106.8(3)
C21A C19A C14A . . 111.59(18)
C21A C19A C14A 4_565 . 111.59(18)
C19A C20A H20A . . 110.(3)
C19A C20A H20B . . 112.(2)
H20A C20A H20B . . 112.(3)
C19A C21A H21A . . 109.5
C19A C21A H21B . . 109.5
H21A C21A H21B . . 109.5
C19A C21A H21C . . 109.5
H21A C21A H21C . . 109.5
H21B C21A H21C . . 109.5
C36A C31A C32A . . 112.8(2)
C36A C31A B1A . . 128.3(2)
C32A C31A B1A . . 118.7(2)
F32A C32A C33A . . 115.0(2)
F32A C32A C31A . . 120.5(2)
C33A C32A C31A . . 124.5(2)
F33A C33A C32A . . 120.4(2)
F33A C33A C34A . . 119.7(2)
C32A C33A C34A . . 119.9(2)
F34A C34A C33A . . 121.0(2)
F34A C34A C35A . . 120.3(2)
C33A C34A C35A . . 118.8(2)
F35A C35A C34A . . 120.1(2)
F35A C35A C36A . . 120.5(2)
C34A C35A C36A . . 119.5(2)
F36A C36A C35A . . 115.7(2)
F36A C36A C31A . . 119.7(2)
C35A C36A C31A . . 124.6(2)
C42A C41A C42A 4_565 . 113.1(3)
C42A C41A B2A 4_565 . 123.38(14)
C42A C41A B2A . . 123.38(14)
F42A C42A C43A . . 115.0(2)
F42A C42A C41A . . 120.7(2)
C43A C42A C41A . . 124.2(2)
F43A C43A C44A . . 120.0(2)
F43A C43A C42A . . 120.5(2)
C44A C43A C42A . . 119.4(2)
F44A C44A C43A . . 120.22(14)
F44A C44A C43A . 4_565 120.22(14)
C43A C44A C43A . 4_565 119.6(3)
C1B P1B C1B . 4_575 94.39(14)
C1B P1B C11B . . 105.08(9)
C1B P1B C11B 4_575 . 105.08(9)
C1B P1B B1B . . 114.56(9)
C1B P1B B1B 4_575 . 114.56(9)
C11B P1B B1B . . 119.77(14)
C31B B1B C31B 4_575 . 111.0(2)
C31B B1B P1B 4_575 . 115.51(14)
C31B B1B P1B . . 115.51(14)
C31B B1B H2B 4_575 . 108.5(8)
C31B B1B H2B . . 108.5(8)
P1B B1B H2B . . 96.3(16)
C2B B2B C2B 4_575 . 121.5(3)
C2B B2B C41B 4_575 . 119.26(13)
C2B B2B C41B . . 119.26(13)
C2B C1B P1B . . 114.78(15)
C2B C1B H111 . . 108.6
P1B C1B H111 . . 108.6
C2B C1B H112 . . 108.6
P1B C1B H112 . . 108.6
H111 C1B H112 . . 107.5
C1B C2B B2B . . 118.33(19)
C1B C2B H211 . . 107.7
B2B C2B H211 . . 107.7
C1B C2B H212 . . 107.7
B2B C2B H212 . . 107.7
H211 C2B H212 . . 107.1
C12B C11B C12B 4_575 . 117.1(3)
C12B C11B P1B 4_575 . 119.81(13)
C12B C11B P1B . . 119.81(13)
C13B C12B C11B . . 118.1(2)
C13B C12B C15B . . 114.88(18)
C11B C12B C15B . . 126.54(19)
C14B C13B C12B . . 123.6(2)
C14B C13B H13B . . 118.2
C12B C13B H13B . . 118.2
C13B C14B C13B 4_575 . 116.0(3)
C13B C14B C19B 4_575 . 121.81(14)
C13B C14B C19B . . 121.81(14)
C16B C15B C17B . . 109.62(19)
C16B C15B C18B . . 105.58(18)
C17B C15B C18B . . 107.69(19)
C16B C15B C12B . . 114.16(18)
C17B C15B C12B . . 113.66(17)
C18B C15B C12B . . 105.52(18)
C15B C16B H16D . . 109.5
C15B C16B H16E . . 109.5
H16D C16B H16E . . 109.5
C15B C16B H16F . . 109.5
H16D C16B H16F . . 109.5
H16E C16B H16F . . 109.5
C15B C17B H17D . . 109.5
C15B C17B H17E . . 109.5
H17D C17B H17E . . 109.5
C15B C17B H17F . . 109.5
H17D C17B H17F . . 109.5
H17E C17B H17F . . 109.5
C15B C18B H18D . . 109.5
C15B C18B H18E . . 109.5
H18D C18B H18E . . 109.5
C15B C18B H18F . . 109.5
H18D C18B H18F . . 109.5
H18E C18B H18F . . 109.5
C20B C19B C21B . 4_575 108.9(2)
C20B C19B C21B . . 108.9(2)
C21B C19B C21B 4_575 . 107.6(3)
C20B C19B C14B . . 108.7(3)
C21B C19B C14B 4_575 . 111.30(18)
C21B C19B C14B . . 111.30(18)
C19B C21B H21D . . 109.5
C19B C21B H21E . . 109.5
H21D C21B H21E . . 109.5
C19B C21B H21F . . 109.5
H21D C21B H21F . . 109.5
H21E C21B H21F . . 109.5
C19B C20B H20C . . 113.(3)
C19B C20B H20D . . 112.(2)
H20C C20B H20D . . 110.(3)
C36B C31B C32B . . 113.02(19)
C36B C31B B1B . . 127.8(2)
C32B C31B B1B . . 119.1(2)
F32B C32B C33B . . 115.54(18)
F32B C32B C31B . . 119.95(19)
C33B C32B C31B . . 124.5(2)
F33B C33B C34B . . 119.9(2)
F33B C33B C32B . . 120.6(2)
C34B C33B C32B . . 119.5(2)
F34B C34B C33B . . 120.9(2)
F34B C34B C35B . . 120.3(2)
C33B C34B C35B . . 118.8(2)
F35B C35B C36B . . 120.96(19)
F35B C35B C34B . . 119.4(2)
C36B C35B C34B . . 119.7(2)
F36B C36B C35B . . 115.48(18)
F36B C36B C31B . . 120.06(18)
C35B C36B C31B . . 124.5(2)
C42B C41B C42B . 4_575 113.1(3)
C42B C41B B2B . . 123.46(14)
C42B C41B B2B 4_575 . 123.45(14)
F42B C42B C43B . . 115.0(2)
F42B C42B C41B . . 120.8(2)
C43B C42B C41B . . 124.1(2)
F43B C43B C44B . . 119.4(2)
F43B C43B C42B . . 120.7(2)
C44B C43B C42B . . 119.9(2)
F44B C44B C43B . . 120.59(14)
F44B C44B C43B . 4_575 120.59(14)
C43B C44B C43B . 4_575 118.8(3)

loop_
_geom_bond_atom_site_label_1
_geom_bond_atom_site_label_2
_geom_bond_site_symmetry_2
_geom_bond_distance
P1A C1A 4_565 1.835(2)
P1A C1A . 1.835(2)
P1A C11A . 1.863(3)
P1A B1A . 2.020(4)
B1A C31A 4_565 1.626(3)
B1A C31A . 1.626(3)
B1A H2A . 1.08(3)
B2A C2A . 1.565(3)
B2A C2A 4_565 1.565(3)
B2A C41A . 1.590(5)
C1A C2A . 1.546(3)
C1A H101 . 0.99
C1A H102 . 0.99
C2A H201 . 0.99
C2A H202 . 0.99
C11A C12A . 1.427(3)
C11A C12A 4_565 1.427(3)
C12A C13A . 1.398(3)
C12A C15A . 1.551(3)
C13A C14A . 1.384(3)
C13A H13A . 0.95
C14A C13A 4_565 1.384(3)
C14A C19A . 1.540(4)
C15A C16A . 1.529(3)
C15A C18A . 1.534(3)
C15A C17A . 1.545(3)
C16A H16A . 0.98
C16A H16B . 0.98
C16A H16C . 0.98
C17A H17A . 0.98
C17A H17B . 0.98
C17A H17C . 0.98
C18A H18A . 0.98
C18A H18B . 0.98
C18A H18C . 0.98
C19A C20A . 1.508(5)
C19A C21A . 1.519(3)
C19A C21A 4_565 1.519(3)
C20A H20A . 0.97(5)
C20A H20B . 0.93(4)
C21A H21A . 0.98
C21A H21B . 0.98
C21A H21C . 0.98
C31A C36A . 1.389(3)
C31A C32A . 1.395(3)
C32A F32A . 1.348(3)
C32A C33A . 1.371(3)
C33A F33A . 1.343(3)
C33A C34A . 1.372(4)
C34A F34A . 1.339(3)
C34A C35A . 1.376(4)
C35A F35A . 1.346(3)
C35A C36A . 1.380(3)
C36A F36A . 1.357(3)
C41A C42A 4_565 1.400(3)
C41A C42A . 1.400(3)
C42A F42A . 1.342(3)
C42A C43A . 1.382(3)
C43A F43A . 1.338(3)
C43A C44A . 1.374(3)
C44A F44A . 1.343(4)
C44A C43A 4_565 1.374(3)
P1B C1B . 1.831(2)
P1B C1B 4_575 1.831(2)
P1B C11B . 1.856(3)
P1B B1B . 2.023(3)
B1B C31B 4_575 1.635(3)
B1B C31B . 1.635(3)
B1B H2B . 1.12(3)
B2B C2B 4_575 1.568(3)
B2B C2B . 1.569(3)
B2B C41B . 1.592(4)
C1B C2B . 1.545(3)
C1B H111 . 0.99
C1B H112 . 0.99
C2B H211 . 0.99
C2B H212 . 0.99
C11B C12B 4_575 1.432(3)
C11B C12B . 1.432(3)
C12B C13B . 1.398(3)
C12B C15B . 1.560(3)
C13B C14B . 1.387(3)
C13B H13B . 0.95
C14B C13B 4_575 1.386(3)
C14B C19B . 1.535(4)
C15B C16B . 1.530(3)
C15B C17B . 1.537(3)
C15B C18B . 1.557(3)
C16B H16D . 0.98
C16B H16E . 0.98
C16B H16F . 0.98
C17B H17D . 0.98
C17B H17E . 0.98
C17B H17F . 0.98
C18B H18D . 0.98
C18B H18E . 0.98
C18B H18F . 0.98
C19B C20B . 1.505(5)
C19B C21B 4_575 1.519(3)
C19B C21B . 1.519(3)
C21B H21D . 0.98
C21B H21E . 0.98
C21B H21F . 0.98
C20B H20C . 1.03(5)
C20B H20D . 0.90(3)
C31B C36B . 1.389(3)
C31B C32B . 1.396(3)
C32B F32B . 1.353(2)
C32B C33B . 1.377(3)
C33B F33B . 1.342(2)
C33B C34B . 1.375(3)
C34B F34B . 1.340(3)
C34B C35B . 1.379(3)
C35B F35B . 1.350(2)
C35B C36B . 1.376(3)
C36B F36B . 1.359(2)
C41B C42B . 1.398(3)
C41B C42B 4_575 1.398(3)
C42B F42B . 1.340(3)
C42B C43B . 1.379(3)
C43B F43B . 1.340(3)
C43B C44B . 1.374(3)
C44B F44B . 1.336(4)
C44B C43B 4_575 1.374(3)

loop_
_geom_torsion_atom_site_label_1
_geom_torsion_atom_site_label_2
_geom_torsion_atom_site_label_3
_geom_torsion_atom_site_label_4
_geom_torsion_site_symmetry_1
_geom_torsion_site_symmetry_4
_geom_torsion
C1A P1A C1A C2A 4_565 . 61.68(19)
C11A P1A C1A C2A . . -45.54(18)
B1A P1A C1A C2A . . -178.69(16)
P1A C1A C2A B2A . . -34.7(3)
C2A B2A C2A C1A 4_565 . -4.1(4)
C41A B2A C2A C1A . . 171.6(2)
C1A P1A C11A C12A 4_565 . 30.5(2)
C1A P1A C11A C12A . . 129.6(2)
B1A P1A C11A C12A . . -100.0(2)
C1A P1A C11A C12A 4_565 4_565 -129.6(2)
C1A P1A C11A C12A . 4_565 -30.5(2)
B1A P1A C11A C12A . 4_565 100.0(2)
C12A C11A C12A C13A 4_565 . 18.9(4)
P1A C11A C12A C13A . . -141.69(19)
C12A C11A C12A C15A 4_565 . -149.50(18)
P1A C11A C12A C15A . . 49.9(3)
C11A C12A C13A C14A . . -5.3(4)
C15A C12A C13A C14A . . 164.4(2)
C12A C13A C14A C13A . 4_565 -8.4(4)
C12A C13A C14A C19A . . -178.3(2)
C13A C12A C15A C16A . . -169.19(19)
C11A C12A C15A C16A . . -0.5(3)
C13A C12A C15A C18A . . 63.9(2)
C11A C12A C15A C18A . . -127.3(2)
C13A C12A C15A C17A . . -54.8(2)
C11A C12A C15A C17A . . 113.9(2)
C13A C14A C19A C20A 4_565 . -84.7(3)
C13A C14A C19A C20A . . 84.7(3)
C13A C14A C19A C21A 4_565 . 155.9(3)
C13A C14A C19A C21A . . -34.8(4)
C13A C14A C19A C21A 4_565 4_565 34.8(4)
C13A C14A C19A C21A . 4_565 -155.9(3)
C31A B1A C31A C36A 4_565 . 73.8(3)
P1A B1A C31A C36A . . -59.5(3)
C31A B1A C31A C32A 4_565 . -101.2(3)
P1A B1A C31A C32A . . 125.5(2)
C36A C31A C32A F32A . . -178.79(19)
B1A C31A C32A F32A . . -3.0(3)
C36A C31A C32A C33A . . 1.0(3)
B1A C31A C32A C33A . . 176.8(2)
F32A C32A C33A F33A . . -0.7(3)
C31A C32A C33A F33A . . 179.5(2)
F32A C32A C33A C34A . . 178.6(2)
C31A C32A C33A C34A . . -1.2(4)
F33A C33A C34A F34A . . -0.2(4)
C32A C33A C34A F34A . . -179.5(2)
F33A C33A C34A C35A . . 179.7(2)
C32A C33A C34A C35A . . 0.4(4)
F34A C34A C35A F35A . . 0.2(3)
C33A C34A C35A F35A . . -179.7(2)
F34A C34A C35A C36A . . -179.7(2)
C33A C34A C35A C36A . . 0.4(4)
F35A C35A C36A F36A . . 0.0(3)
C34A C35A C36A F36A . . 180.0(2)
F35A C35A C36A C31A . . 179.5(2)
C34A C35A C36A C31A . . -0.5(4)
C32A C31A C36A F36A . . 179.33(19)
B1A C31A C36A F36A . . 4.1(3)
C32A C31A C36A C35A . . -0.1(3)
B1A C31A C36A C35A . . -175.4(2)
C2A B2A C41A C42A . 4_565 -176.0(3)
C2A B2A C41A C42A 4_565 4_565 -0.2(4)
C2A B2A C41A C42A . . 0.2(4)
C2A B2A C41A C42A 4_565 . 176.0(3)
C42A C41A C42A F42A 4_565 . -178.82(14)
B2A C41A C42A F42A . . 4.7(4)
C42A C41A C42A C43A 4_565 . 2.0(4)
B2A C41A C42A C43A . . -174.5(2)
F42A C42A C43A F43A . . -0.7(3)
C41A C42A C43A F43A . . 178.6(2)
F42A C42A C43A C44A . . -179.9(2)
C41A C42A C43A C44A . . -0.6(4)
F43A C43A C44A F44A . . 0.3(4)
C42A C43A C44A F44A . . 179.4(2)
F43A C43A C44A C43A . 4_565 179.92(17)
C42A C43A C44A C43A . 4_565 -0.9(5)
C1B P1B C1B C2B 4_575 . 61.8(2)
C11B P1B C1B C2B . . -45.13(18)
B1B P1B C1B C2B . . -178.65(16)
P1B C1B C2B B2B . . -35.4(3)
C2B B2B C2B C1B 4_575 . -2.8(4)
C41B B2B C2B C1B . . 175.2(2)
C1B P1B C11B C12B . 4_575 -30.0(2)
C1B P1B C11B C12B 4_575 4_575 -128.9(2)
B1B P1B C11B C12B . 4_575 100.5(2)
C1B P1B C11B C12B . . 128.9(2)
C1B P1B C11B C12B 4_575 . 30.0(2)
B1B P1B C11B C12B . . -100.5(2)
C12B C11B C12B C13B 4_575 . 19.2(4)
P1B C11B C12B C13B . . -140.28(18)
C12B C11B C12B C15B 4_575 . -152.27(17)
P1B C11B C12B C15B . . 48.2(3)
C11B C12B C13B C14B . . -5.1(3)
C15B C12B C13B C14B . . 167.4(2)
C12B C13B C14B C13B . 4_575 -9.2(4)
C12B C13B C14B C19B . . 178.2(2)
C13B C12B C15B C16B . . -167.88(19)
C11B C12B C15B C16B . . 3.9(3)
C13B C12B C15B C17B . . 65.4(2)
C11B C12B C15B C17B . . -122.9(2)
C13B C12B C15B C18B . . -52.4(2)
C11B C12B C15B C18B . . 119.3(2)
C13B C14B C19B C20B 4_575 . -86.1(2)
C13B C14B C19B C20B . . 86.1(2)
C13B C14B C19B C21B 4_575 4_575 33.9(4)
C13B C14B C19B C21B . 4_575 -153.9(3)
C13B C14B C19B C21B 4_575 . 153.9(3)
C13B C14B C19B C21B . . -33.9(4)
C31B B1B C31B C36B 4_575 . 75.2(3)
P1B B1B C31B C36B . . -58.8(3)
C31B B1B C31B C32B 4_575 . -100.3(3)
P1B B1B C31B C32B . . 125.7(2)
C36B C31B C32B F32B . . -179.04(18)
B1B C31B C32B F32B . . -2.9(3)
C36B C31B C32B C33B . . 0.9(3)
B1B C31B C32B C33B . . 177.0(2)
F32B C32B C33B F33B . . 0.9(3)
C31B C32B C33B F33B . . -179.1(2)
F32B C32B C33B C34B . . 179.71(19)
C31B C32B C33B C34B . . -0.2(3)
F33B C33B C34B F34B . . -1.1(3)
C32B C33B C34B F34B . . -180.0(2)
F33B C33B C34B C35B . . 178.7(2)
C32B C33B C34B C35B . . -0.1(3)
F34B C34B C35B F35B . . -0.2(3)
C33B C34B C35B F35B . . 179.92(19)
F34B C34B C35B C36B . . 179.58(19)
C33B C34B C35B C36B . . -0.3(3)
F35B C35B C36B F36B . . 1.0(3)
C34B C35B C36B F36B . . -178.77(18)
F35B C35B C36B C31B . . -179.13(19)
C34B C35B C36B C31B . . 1.1(3)
C32B C31B C36B F36B . . 178.53(18)
B1B C31B C36B F36B . . 2.8(3)
C32B C31B C36B C35B . . -1.3(3)
B1B C31B C36B C35B . . -177.0(2)
C2B B2B C41B C42B 4_575 . -0.4(4)
C2B B2B C41B C42B . . -178.5(3)
C2B B2B C41B C42B 4_575 4_575 178.5(3)
C2B B2B C41B C42B . 4_575 0.4(4)
C42B C41B C42B F42B 4_575 . 179.94(15)
B2B C41B C42B F42B . . -1.1(4)
C42B C41B C42B C43B 4_575 . -0.3(4)
B2B C41B C42B C43B . . 178.7(3)
F42B C42B C43B F43B . . -0.7(3)
C41B C42B C43B F43B . . 179.5(2)
F42B C42B C43B C44B . . 179.7(2)
C41B C42B C43B C44B . . 0.0(4)
F43B C43B C44B F44B . . 0.3(4)
C42B C43B C44B F44B . . 179.8(2)
F43B C43B C44B C43B . 4_575 -179.19(18)
C42B C43B C44B C43B . 4_575 0.4(5)
